data_4083443
loop_
_publ_author_name
'Marquet, Nicolas'
'Kirillov, Evgueni'
'Roisnel, Thierry'
'Razavi, Abbas'
'Carpentier, Jean-Fran\,cois'

_publ_section_title
;
 Group 4 Metal Complexes of Fluorous (Di)Alkoxide-(Di)Imino Ligands:
 Synthesis, Structure, Olefin Polymerization Catalysis, and Decomposition
 Pathways
;
_journal_issue 2
_journal_name_full Organometallics
_journal_page_first 606
_journal_paper_doi 10.1021/om8009409
_journal_volume 28
_journal_year 2009
_chemical_compound_source 'synthesis as described'
_chemical_formula_moiety 'C48 H38 F12 N2 O2 Zr, 1.5(C7 H8)'
_chemical_formula_sum 'C58.5 H50 F12 N2 O2 Zr'
_chemical_formula_weight 1132.23
_chemical_name_systematic
;
 ?
;
_space_group_IT_number 2
_symmetry_cell_setting triclinic
_symmetry_Int_Tables_number 2
_symmetry_space_group_name_Hall '-P 1'
_symmetry_space_group_name_H-M 'P -1'
_atom_sites_solution_hydrogens geom
_atom_sites_solution_primary direct
_atom_sites_solution_secondary difmap
_audit_conform_dict_location ftp://ftp.iucr.org/pub/cif_core.dic
_audit_conform_dict_name cif_core.dic
_audit_conform_dict_version 2.3
_audit_creation_date 2006-11-13T16:13:31-00:00
_audit_creation_method 'WinGX routine CIF_UPDATE'
_cell_angle_alpha 96.3176(4)
_cell_angle_beta 96.7064(5)
_cell_angle_gamma 100.2415(5)
_cell_formula_units_Z 2
_cell_length_a 9.12390(8)
_cell_length_b 11.97510(10)
_cell_length_c 24.35250(16)
_cell_measurement_reflns_used 1864
_cell_measurement_temperature 100(2)
_cell_measurement_theta_max 27.59
_cell_measurement_theta_min 2.55
_cell_measurement_wavelength 0.71073
_cell_volume 2577.04(4)
_computing_cell_refinement 'Bruker SMART'
_computing_data_collection 'Bruker SMART'
_computing_data_reduction 'Bruker SAINT'
_computing_molecular_graphics 'Ortep-3 for Windows (Farrugia, 1997)'
_computing_publication_material 'WinGX publication routines (Farrugia, 1999)'
_computing_structure_refinement 'SHELXL-97 (Sheldrick, 1997)'
_computing_structure_solution 'SIR97 (Altomare et al., 1999)'
_diffrn_ambient_temperature 100(2)
_diffrn_detector 'CCD plate'
_diffrn_measured_fraction_theta_full 0.984
_diffrn_measured_fraction_theta_max 0.984
_diffrn_measurement_device_type 'APEXII, Bruker-AXS'
_diffrn_measurement_method 'CCD rotation images, thin slices'
_diffrn_radiation_monochromator graphite
_diffrn_radiation_probe x-ray
_diffrn_radiation_type MoK\a
_diffrn_radiation_wavelength 0.71073
_diffrn_reflns_av_R_equivalents 0.089
_diffrn_reflns_av_unetI/netI 0.1734
_diffrn_reflns_limit_h_max 11
_diffrn_reflns_limit_h_min -11
_diffrn_reflns_limit_k_max 15
_diffrn_reflns_limit_k_min -15
_diffrn_reflns_limit_l_max 31
_diffrn_reflns_limit_l_min -27
_diffrn_reflns_number 22178
_diffrn_reflns_theta_full 27.59
_diffrn_reflns_theta_max 27.59
_diffrn_reflns_theta_min 2.55
_exptl_absorpt_coefficient_mu 0.302
_exptl_absorpt_correction_T_max 0.988
_exptl_absorpt_correction_T_min 0.927
_exptl_absorpt_correction_type multi-scan
_exptl_absorpt_process_details
;
  [Sheldrick, G.M. (2002). SADABS Bruker AXS Inc., Madison, Wisconsin, USA]
;
_exptl_crystal_colour yellow
_exptl_crystal_density_diffrn 1.459
_exptl_crystal_density_method 'not measured'
_exptl_crystal_description plate
_exptl_crystal_F_000 1158
_exptl_crystal_size_max 0.25
_exptl_crystal_size_mid 0.2
_exptl_crystal_size_min 0.04
_refine_diff_density_max 3.035
_refine_diff_density_min -0.917
_refine_diff_density_rms 0.145
_refine_ls_extinction_method none
_refine_ls_goodness_of_fit_ref 1.041
_refine_ls_hydrogen_treatment constr
_refine_ls_matrix_type full
_refine_ls_number_parameters 687
_refine_ls_number_reflns 11757
_refine_ls_number_restraints 0
_refine_ls_restrained_S_all 1.041
_refine_ls_R_factor_all 0.1587
_refine_ls_R_factor_gt 0.0852
_refine_ls_shift/su_max 0.002
_refine_ls_shift/su_mean 0
_refine_ls_structure_factor_coef Fsqd
_refine_ls_weighting_details 'calc w=1/[\s^2^(Fo^2^)+(0.1043P)^2^+1.6128P] where P=(Fo^2^+2Fc^2^)/3'
_refine_ls_weighting_scheme calc
_refine_ls_wR_factor_gt 0.2043
_refine_ls_wR_factor_ref 0.2403
_reflns_number_gt 6543
_reflns_number_total 11757
_reflns_threshold_expression >2sigma(I)
_cod_data_source_file complex7b_NM22_APEX_100K_archive1.cif
_cod_data_source_block job
_cod_original_cell_volume 2577.04(7)
_cod_original_formula_sum 'C58.50 H50 F12 N2 O2 Zr'
_cod_database_code 4083443

loop_
_symmetry_equiv_pos_as_xyz
'x, y, z'
'-x, -y, -z'

loop_
_atom_site_label
_atom_site_type_symbol
_atom_site_fract_x
_atom_site_fract_y
_atom_site_fract_z
_atom_site_U_iso_or_equiv
_atom_site_adp_type
_atom_site_occupancy
_atom_site_calc_flag
_atom_site_refinement_flags
_atom_site_disorder_assembly
_atom_site_disorder_group
Zr1 Zr 0.97783(7) 0.41456(5) 0.24443(2) 0.01409(17) Uani 1 d . . .
C11 C 0.7770(7) 0.3245(6) 0.2828(2) 0.0192(14) Uani 1 d . . .
H11A H 0.6814 0.3299 0.2603 0.023 Uiso 1 calc R . .
H11B H 0.7812 0.2425 0.2829 0.023 Uiso 1 calc R . .
C12 C 0.7834(6) 0.3806(5) 0.3411(2) 0.0152(13) Uani 1 d . . .
C13 C 0.8166(7) 0.3258(6) 0.3875(2) 0.0181(13) Uani 1 d . . .
H13 H 0.8264 0.2478 0.3822 0.022 Uiso 1 calc R . .
C14 C 0.8356(7) 0.3833(6) 0.4415(3) 0.0243(15) Uani 1 d . . .
H14 H 0.8624 0.3451 0.4722 0.029 Uiso 1 calc R . .
C15 C 0.8159(7) 0.4950(6) 0.4509(2) 0.0207(14) Uani 1 d . . .
H15 H 0.8291 0.534 0.4877 0.025 Uiso 1 calc R . .
C16 C 0.7763(7) 0.5494(6) 0.4053(3) 0.0235(15) Uani 1 d . . .
H16 H 0.7581 0.6251 0.4112 0.028 Uiso 1 calc R . .
C17 C 0.7632(7) 0.4934(6) 0.3509(3) 0.0206(14) Uani 1 d . . .
H17 H 0.7403 0.5329 0.3202 0.025 Uiso 1 calc R . .
N21 N 1.1206(5) 0.3366(4) 0.3183(2) 0.0163(11) Uani 1 d . . .
C22 C 1.1608(8) 0.2267(5) 0.3028(2) 0.0221(15) Uani 1 d . . .
C23 C 1.0510(8) 0.1293(5) 0.2880(2) 0.0213(14) Uani 1 d . . .
H23 H 0.948 0.1325 0.289 0.026 Uiso 1 calc R . .
C24 C 1.0943(9) 0.0260(6) 0.2717(3) 0.0332(18) Uani 1 d . . .
H24 H 1.0204 -0.0422 0.262 0.04 Uiso 1 calc R . .
C25 C 1.2443(9) 0.0223(6) 0.2696(3) 0.0326(17) Uani 1 d . . .
H25 H 1.2724 -0.0483 0.2579 0.039 Uiso 1 calc R . .
C26 C 1.3540(9) 0.1208(6) 0.2845(3) 0.0278(16) Uani 1 d . . .
H26 H 1.4571 0.1181 0.2835 0.033 Uiso 1 calc R . .
C27 C 1.3109(8) 0.2225(6) 0.3008(2) 0.0212(14) Uani 1 d . . .
H27 H 1.3849 0.2906 0.3107 0.025 Uiso 1 calc R . .
C31 C 1.1800(6) 0.3911(5) 0.3668(2) 0.0128(12) Uani 1 d . . .
C33 C 1.2531(7) 0.3355(5) 0.4113(2) 0.0131(12) Uani 1 d . . .
C34 C 1.1705(7) 0.2389(6) 0.4288(2) 0.0203(14) Uani 1 d . . .
H34 H 1.0719 0.2071 0.4104 0.024 Uiso 1 calc R . .
C35 C 1.2308(7) 0.1898(6) 0.4723(3) 0.0243(15) Uani 1 d . . .
H35 H 1.1736 0.1244 0.4838 0.029 Uiso 1 calc R . .
C36 C 1.3760(8) 0.2356(6) 0.4998(2) 0.0228(15) Uani 1 d . . .
H36 H 1.4171 0.2027 0.5304 0.027 Uiso 1 calc R . .
C37 C 1.4590(7) 0.3298(6) 0.4818(3) 0.0227(15) Uani 1 d . . .
H37 H 1.5592 0.3595 0.4992 0.027 Uiso 1 calc R . .
C38 C 1.1692(7) 0.5145(5) 0.3830(2) 0.0144(12) Uani 1 d . . .
H38A H 1.2398 0.5454 0.4176 0.017 Uiso 1 calc R . .
H38B H 1.0662 0.5172 0.3915 0.017 Uiso 1 calc R . .
O41 O 1.1221(5) 0.5507(4) 0.28733(16) 0.0186(10) Uani 1 d . . .
C42 C 1.2044(7) 0.5927(5) 0.3378(2) 0.0165(13) Uani 1 d . . .
C43 C 1.3717(7) 0.6087(6) 0.3303(3) 0.0209(14) Uani 1 d . . .
C44 C 1.1677(7) 0.7093(6) 0.3569(3) 0.0235(15) Uani 1 d . . .
C47 C 1.3975(7) 0.3812(5) 0.4386(2) 0.0194(14) Uani 1 d . . .
H47 H 1.454 0.4477 0.4277 0.023 Uiso 1 calc R . .
F41 F 1.4101(4) 0.5082(3) 0.31569(16) 0.0303(9) Uani 1 d . . .
F42 F 1.4631(4) 0.6567(4) 0.37732(15) 0.0332(10) Uani 1 d . . .
F43 F 1.4055(4) 0.6751(3) 0.29123(15) 0.0319(10) Uani 1 d . . .
F44 F 1.2373(5) 0.7550(4) 0.40854(17) 0.0446(12) Uani 1 d . . .
F45 F 1.2043(5) 0.7880(3) 0.32353(18) 0.0393(11) Uani 1 d . . .
F46 F 1.0210(5) 0.7016(3) 0.35931(19) 0.0382(11) Uani 1 d . . .
C61 C 1.1523(7) 0.3476(6) 0.1956(2) 0.0205(14) Uani 1 d . . .
H61A H 1.2519 0.3661 0.2191 0.025 Uiso 1 calc R . .
H61B H 1.1237 0.2633 0.1866 0.025 Uiso 1 calc R . .
C62 C 1.1627(7) 0.3997(6) 0.1431(2) 0.0220(14) Uani 1 d . . .
C63 C 1.2255(7) 0.5133(6) 0.1445(3) 0.0236(15) Uani 1 d . . .
H63 H 1.2659 0.5583 0.1794 0.028 Uiso 1 calc R . .
C64 C 1.2312(8) 0.5638(7) 0.0957(3) 0.0298(16) Uani 1 d . . .
H64 H 1.2757 0.6424 0.0977 0.036 Uiso 1 calc R . .
C65 C 1.1725(8) 0.5003(7) 0.0445(3) 0.0302(17) Uani 1 d . . .
H65 H 1.176 0.5352 0.0114 0.036 Uiso 1 calc R . .
C66 C 1.1095(8) 0.3873(7) 0.0418(3) 0.0312(18) Uani 1 d . . .
H66 H 1.0687 0.3435 0.0067 0.037 Uiso 1 calc R . .
C67 C 1.1049(7) 0.3358(6) 0.0902(3) 0.0251(15) Uani 1 d . . .
H67 H 1.0624 0.2568 0.0877 0.03 Uiso 1 calc R . .
N71 N 0.8091(5) 0.3192(4) 0.15829(19) 0.0154(11) Uani 1 d . . .
C72 C 0.7366(8) 0.2005(6) 0.1600(2) 0.0255(16) Uani 1 d . . .
C73 C 0.5821(9) 0.1770(7) 0.1616(3) 0.037(2) Uani 1 d . . .
H73 H 0.5243 0.2354 0.1597 0.045 Uiso 1 calc R . .
C74 C 0.5147(12) 0.0638(8) 0.1660(3) 0.059(3) Uani 1 d . . .
H74 H 0.4093 0.0453 0.1665 0.071 Uiso 1 calc R . .
C75 C 0.5992(17) -0.0213(8) 0.1697(3) 0.075(4) Uani 1 d . . .
H75 H 0.5528 -0.0975 0.1727 0.09 Uiso 1 calc R . .
C76 C 0.7519(16) 0.0071(7) 0.1688(3) 0.066(4) Uani 1 d . . .
H76 H 0.8113 -0.0501 0.1718 0.08 Uiso 1 calc R . .
C77 C 0.8207(10) 0.1181(6) 0.1636(3) 0.038(2) Uani 1 d . . .
H77 H 0.926 0.1362 0.1627 0.046 Uiso 1 calc R . .
C81 C 0.7653(7) 0.3685(5) 0.1165(2) 0.0160(13) Uani 1 d . . .
C82 C 0.6644(7) 0.3096(5) 0.0650(2) 0.0198(14) Uani 1 d . . .
C83 C 0.5425(7) 0.3536(6) 0.0443(2) 0.0233(15) Uani 1 d . . .
H83 H 0.5204 0.4207 0.0636 0.028 Uiso 1 calc R . .
C84 C 0.4509(8) 0.2992(7) -0.0052(3) 0.0332(18) Uani 1 d . . .
H84 H 0.3658 0.3285 -0.0191 0.04 Uiso 1 calc R . .
C85 C 0.4851(8) 0.2028(7) -0.0336(3) 0.0336(18) Uani 1 d . . .
H85 H 0.4226 0.1655 -0.0668 0.04 Uiso 1 calc R . .
C86 C 0.6078(8) 0.1611(6) -0.0141(3) 0.0307(17) Uani 1 d . . .
H86 H 0.6321 0.0966 -0.0348 0.037 Uiso 1 calc R . .
C87 C 0.6979(7) 0.2114(5) 0.0354(2) 0.0213(14) Uani 1 d . . .
H87 H 0.7813 0.1801 0.0491 0.026 Uiso 1 calc R . .
C88 C 0.8224(7) 0.4950(5) 0.1169(2) 0.0151(13) Uani 1 d . . .
H88A H 0.7662 0.5206 0.0849 0.018 Uiso 1 calc R . .
H88B H 0.9296 0.5069 0.1114 0.018 Uiso 1 calc R . .
O91 O 0.8692(5) 0.5338(3) 0.21763(16) 0.0175(9) Uani 1 d . . .
C92 C 0.8083(7) 0.5708(5) 0.1708(2) 0.0146(13) Uani 1 d . . .
C93 C 0.8951(8) 0.6925(6) 0.1684(3) 0.0245(15) Uani 1 d . . .
C94 C 0.6416(7) 0.5730(6) 0.1752(3) 0.0232(15) Uani 1 d . . .
F91 F 1.0406(5) 0.6966(3) 0.17209(18) 0.0369(10) Uani 1 d . . .
F92 F 0.8714(5) 0.7680(3) 0.20970(17) 0.0372(11) Uani 1 d . . .
F93 F 0.8518(5) 0.7326(3) 0.12062(16) 0.0380(11) Uani 1 d . . .
F94 F 0.6238(4) 0.6317(4) 0.22328(15) 0.0336(10) Uani 1 d . . .
F95 F 0.5777(4) 0.6201(4) 0.13393(15) 0.0344(10) Uani 1 d . . .
F96 F 0.5643(4) 0.4678(3) 0.17362(15) 0.0297(9) Uani 1 d . . .
C10A C 0.1101(17) 0.9761(13) 0.1073(6) 0.034(4) Uani 0.5 d P A 1
H10A H 0.2115 1.0225 0.1181 0.051 Uiso 0.5 calc PR A 1
H10B H 0.1137 0.8953 0.1093 0.051 Uiso 0.5 calc PR A 1
H10C H 0.0432 1.001 0.1328 0.051 Uiso 0.5 calc PR A 1
C11A C 0.0574(11) 0.9893(7) 0.0542(3) 0.043(2) Uani 0.5 d P A 1
C12A C -0.0850(10) 0.9306(7) 0.0310(4) 0.046(2) Uani 0.5 d P . 1
H12A H -0.1433 0.8827 0.0522 0.055 Uiso 0.5 calc PR . 1
C13A C 0.1429(10) 1.0591(7) 0.0227(4) 0.044(2) Uani 0.5 d P . 1
H13A H 0.2409 1.0995 0.0382 0.053 Uiso 0.5 calc PR . 1
C11B C 0.0574(11) 0.9893(7) 0.0542(3) 0.043(2) Uani 0.5 d P B 2
H11C H 0.0965 0.9822 0.0913 0.051 Uiso 0.5 calc PR B 2
C12B C -0.0850(10) 0.9306(7) 0.0310(4) 0.046(2) Uani 0.5 d P . 2
H12B H -0.1433 0.8827 0.0522 0.055 Uiso 0.5 calc PR . 2
C13B C 0.1429(10) 1.0591(7) 0.0227(4) 0.044(2) Uani 0.5 d P . 2
H13B H 0.2409 1.0995 0.0382 0.053 Uiso 0.5 calc PR . 2
C201 C 1.7572(9) 0.8637(7) 0.3228(3) 0.042(2) Uani 1 d . . .
H20A H 1.8639 0.8586 0.3274 0.062 Uiso 1 calc R . .
H20B H 1.732 0.8951 0.2881 0.062 Uiso 1 calc R . .
H20C H 1.6957 0.7871 0.321 0.062 Uiso 1 calc R . .
C202 C 1.7267(8) 0.9407(6) 0.3715(3) 0.0285(16) Uani 1 d . . .
C203 C 1.8423(8) 0.9932(6) 0.4141(3) 0.0310(17) Uani 1 d . . .
H203 H 1.9418 0.981 0.4123 0.037 Uiso 1 calc R . .
C204 C 1.8117(8) 1.0639(6) 0.4595(3) 0.0291(16) Uani 1 d . . .
H204 H 1.8904 1.0987 0.4886 0.035 Uiso 1 calc R . .
C205 C 1.6693(9) 1.0831(6) 0.4619(3) 0.0311(17) Uani 1 d . . .
H205 H 1.6494 1.131 0.4928 0.037 Uiso 1 calc R . .
C206 C 1.5540(9) 1.0330(6) 0.4197(3) 0.0353(18) Uani 1 d . . .
H206 H 1.4551 1.0468 0.4213 0.042 Uiso 1 calc R . .
C207 C 1.5839(9) 0.9631(6) 0.3753(3) 0.0315(17) Uani 1 d . . .
H207 H 1.5042 0.929 0.3464 0.038 Uiso 1 calc R . .

loop_
_atom_site_aniso_label
_atom_site_aniso_U_11
_atom_site_aniso_U_22
_atom_site_aniso_U_33
_atom_site_aniso_U_23
_atom_site_aniso_U_13
_atom_site_aniso_U_12
Zr1 0.0142(3) 0.0169(3) 0.0106(3) 0.0002(2) -0.0004(2) 0.0038(2)
C11 0.020(3) 0.025(4) 0.010(3) -0.001(2) 0.000(2) 0.002(3)
C12 0.007(3) 0.023(3) 0.015(3) 0.002(2) 0.002(2) 0.001(2)
C13 0.017(3) 0.022(3) 0.017(3) 0.002(3) 0.004(2) 0.006(3)
C14 0.015(3) 0.039(4) 0.021(3) 0.008(3) 0.009(3) 0.001(3)
C15 0.012(3) 0.033(4) 0.014(3) -0.003(3) 0.004(2) -0.002(3)
C16 0.015(3) 0.029(4) 0.025(3) -0.008(3) 0.008(3) 0.003(3)
C17 0.014(3) 0.028(4) 0.022(3) 0.006(3) 0.005(2) 0.006(3)
N21 0.012(3) 0.021(3) 0.016(2) 0.000(2) 0.004(2) 0.004(2)
C22 0.038(4) 0.017(3) 0.011(3) 0.000(2) -0.002(3) 0.009(3)
C23 0.028(4) 0.021(3) 0.017(3) 0.001(3) 0.005(3) 0.008(3)
C24 0.050(5) 0.023(4) 0.025(4) 0.006(3) 0.010(3) -0.003(3)
C25 0.048(5) 0.023(4) 0.032(4) 0.007(3) 0.014(3) 0.016(4)
C26 0.040(4) 0.029(4) 0.020(3) 0.006(3) 0.006(3) 0.017(3)
C27 0.027(4) 0.028(4) 0.013(3) 0.007(3) 0.006(3) 0.012(3)
C31 0.006(3) 0.020(3) 0.012(3) 0.005(2) 0.001(2) 0.001(2)
C33 0.017(3) 0.015(3) 0.008(3) 0.002(2) 0.001(2) 0.004(2)
C34 0.016(3) 0.027(4) 0.018(3) 0.002(3) 0.004(2) 0.005(3)
C35 0.024(4) 0.032(4) 0.020(3) 0.009(3) 0.007(3) 0.005(3)
C36 0.032(4) 0.030(4) 0.012(3) 0.006(3) 0.003(3) 0.016(3)
C37 0.019(3) 0.031(4) 0.019(3) 0.004(3) 0.000(3) 0.007(3)
C38 0.016(3) 0.014(3) 0.013(3) 0.000(2) 0.001(2) 0.005(2)
O41 0.018(2) 0.020(2) 0.014(2) 0.0035(17) -0.0059(17) -0.0023(18)
C42 0.011(3) 0.020(3) 0.017(3) 0.000(3) 0.002(2) 0.001(2)
C43 0.019(3) 0.022(3) 0.021(3) 0.003(3) -0.001(3) 0.001(3)
C44 0.021(4) 0.026(4) 0.020(3) 0.008(3) 0.001(3) -0.007(3)
C47 0.016(3) 0.020(3) 0.020(3) 0.001(3) -0.002(2) 0.002(3)
F41 0.018(2) 0.031(2) 0.043(2) 0.0043(19) 0.0119(17) 0.0036(17)
F42 0.018(2) 0.047(3) 0.026(2) -0.0031(19) -0.0054(16) -0.0073(18)
F43 0.027(2) 0.040(2) 0.028(2) 0.0126(18) 0.0095(17) -0.0036(19)
F44 0.060(3) 0.034(3) 0.034(2) -0.011(2) -0.011(2) 0.014(2)
F45 0.047(3) 0.023(2) 0.050(3) 0.017(2) 0.013(2) 0.004(2)
F46 0.026(2) 0.022(2) 0.068(3) 0.003(2) 0.012(2) 0.0089(18)
C61 0.026(4) 0.026(4) 0.011(3) 0.002(3) 0.003(2) 0.008(3)
C62 0.015(3) 0.039(4) 0.017(3) 0.008(3) 0.008(2) 0.011(3)
C63 0.015(3) 0.040(4) 0.016(3) 0.004(3) 0.003(2) 0.006(3)
C64 0.019(4) 0.043(4) 0.030(4) 0.018(3) 0.007(3) 0.003(3)
C65 0.023(4) 0.051(5) 0.024(3) 0.013(3) 0.009(3) 0.017(4)
C66 0.032(4) 0.053(5) 0.014(3) 0.003(3) 0.003(3) 0.024(4)
C67 0.021(4) 0.040(4) 0.021(3) 0.003(3) 0.006(3) 0.019(3)
N71 0.017(3) 0.016(3) 0.013(2) -0.003(2) 0.004(2) 0.004(2)
C72 0.043(4) 0.019(3) 0.012(3) -0.002(3) 0.005(3) 0.000(3)
C73 0.049(5) 0.035(4) 0.020(3) -0.001(3) 0.014(3) -0.013(4)
C74 0.078(7) 0.057(6) 0.022(4) -0.015(4) 0.025(4) -0.041(5)
C75 0.154(13) 0.030(5) 0.024(4) -0.005(4) 0.022(6) -0.027(7)
C76 0.143(11) 0.020(4) 0.024(4) -0.003(3) -0.005(6) -0.002(6)
C77 0.073(6) 0.020(4) 0.016(3) 0.000(3) -0.006(4) 0.007(4)
C81 0.016(3) 0.023(3) 0.009(3) 0.000(2) 0.002(2) 0.002(3)
C82 0.018(3) 0.025(4) 0.012(3) -0.003(3) 0.003(2) -0.002(3)
C83 0.019(3) 0.032(4) 0.015(3) -0.004(3) 0.001(2) 0.000(3)
C84 0.019(4) 0.054(5) 0.023(4) -0.007(3) -0.002(3) 0.008(3)
C85 0.019(4) 0.057(5) 0.017(3) -0.012(3) -0.004(3) -0.001(3)
C86 0.027(4) 0.040(4) 0.019(3) -0.010(3) 0.002(3) -0.001(3)
C87 0.018(3) 0.024(4) 0.020(3) 0.001(3) 0.002(3) 0.002(3)
C88 0.013(3) 0.020(3) 0.012(3) 0.002(2) 0.000(2) 0.003(2)
O91 0.020(2) 0.019(2) 0.014(2) -0.0009(17) -0.0002(17) 0.0090(18)
C92 0.014(3) 0.018(3) 0.013(3) 0.004(2) 0.000(2) 0.007(2)
C93 0.030(4) 0.021(4) 0.025(3) 0.006(3) 0.005(3) 0.007(3)
C94 0.016(3) 0.035(4) 0.021(3) 0.007(3) 0.001(3) 0.010(3)
F91 0.025(2) 0.025(2) 0.056(3) -0.004(2) 0.006(2) -0.0024(18)
F92 0.055(3) 0.018(2) 0.039(2) -0.0074(18) 0.014(2) 0.009(2)
F93 0.056(3) 0.026(2) 0.033(2) 0.0137(18) 0.005(2) 0.008(2)
F94 0.030(2) 0.052(3) 0.022(2) -0.0086(19) 0.0073(17) 0.020(2)
F95 0.026(2) 0.053(3) 0.030(2) 0.009(2) -0.0053(17) 0.027(2)
F96 0.020(2) 0.041(3) 0.029(2) 0.0031(18) 0.0091(16) 0.0051(18)
C10A 0.036(9) 0.040(9) 0.028(8) 0.003(7) 0.003(6) 0.017(7)
C11A 0.065(6) 0.026(4) 0.044(5) 0.006(4) 0.026(4) 0.015(4)
C12A 0.050(6) 0.031(5) 0.062(6) 0.005(4) 0.035(5) 0.004(4)
C13A 0.054(6) 0.027(4) 0.058(5) 0.008(4) 0.032(4) 0.005(4)
C11B 0.065(6) 0.026(4) 0.044(5) 0.006(4) 0.026(4) 0.015(4)
C12B 0.050(6) 0.031(5) 0.062(6) 0.005(4) 0.035(5) 0.004(4)
C13B 0.054(6) 0.027(4) 0.058(5) 0.008(4) 0.032(4) 0.005(4)
C201 0.036(5) 0.043(5) 0.044(5) -0.002(4) 0.008(4) 0.009(4)
C202 0.027(4) 0.021(4) 0.037(4) 0.008(3) 0.004(3) -0.001(3)
C203 0.028(4) 0.026(4) 0.042(4) 0.013(3) 0.005(3) 0.006(3)
C204 0.027(4) 0.027(4) 0.032(4) 0.004(3) 0.004(3) 0.000(3)
C205 0.040(5) 0.022(4) 0.031(4) -0.004(3) 0.009(3) 0.005(3)
C206 0.034(4) 0.030(4) 0.044(4) -0.001(4) 0.011(3) 0.013(3)
C207 0.033(4) 0.032(4) 0.030(4) 0.006(3) 0.001(3) 0.009(3)

loop_
_atom_type_symbol
_atom_type_description
_atom_type_scat_dispersion_real
_atom_type_scat_dispersion_imag
_atom_type_scat_source
C C 0.0033 0.0016 'International Tables Vol C Tables 4.2.6.8 and 6.1.1.4'
H H 0 0 'International Tables Vol C Tables 4.2.6.8 and 6.1.1.4'
O O 0.0106 0.006 'International Tables Vol C Tables 4.2.6.8 and 6.1.1.4'
F F 0.0171 0.0103 'International Tables Vol C Tables 4.2.6.8 and 6.1.1.4'
Zr Zr -2.9673 0.5597 'International Tables Vol C Tables 4.2.6.8 and 6.1.1.4'
N N 0.0061 0.0033 'International Tables Vol C Tables 4.2.6.8 and 6.1.1.4'

loop_
_geom_angle_atom_site_label_1
_geom_angle_atom_site_label_2
_geom_angle_atom_site_label_3
_geom_angle
_geom_angle_site_symmetry_1
O91 Zr1 O41 83.31(16) .
O91 Zr1 C61 121.2(2) .
O41 Zr1 C61 95.4(2) .
O91 Zr1 C11 93.9(2) .
O41 Zr1 C11 120.89(19) .
C61 Zr1 C11 132.9(2) .
O91 Zr1 N21 151.67(16) .
O41 Zr1 N21 75.17(16) .
C61 Zr1 N21 79.63(19) .
C11 Zr1 N21 81.91(19) .
O91 Zr1 N71 74.33(16) .
O41 Zr1 N71 150.80(17) .
C61 Zr1 N71 80.90(19) .
C11 Zr1 N71 79.83(18) .
N21 Zr1 N71 131.52(16) .
C12 C11 Zr1 109.0(4) .
C12 C11 H11A 109.9 .
Zr1 C11 H11A 109.9 .
C12 C11 H11B 109.9 .
Zr1 C11 H11B 109.9 .
H11A C11 H11B 108.3 .
C17 C12 C13 117.5(5) .
C17 C12 C11 120.2(5) .
C13 C12 C11 122.3(6) .
C14 C13 C12 121.3(6) .
C14 C13 H13 119.4 .
C12 C13 H13 119.4 .
C15 C14 C13 120.8(6) .
C15 C14 H14 119.6 .
C13 C14 H14 119.6 .
C14 C15 C16 118.8(6) .
C14 C15 H15 120.6 .
C16 C15 H15 120.6 .
C15 C16 C17 120.5(6) .
C15 C16 H16 119.7 .
C17 C16 H16 119.7 .
C12 C17 C16 121.0(6) .
C12 C17 H17 119.5 .
C16 C17 H17 119.5 .
C31 N21 C22 117.0(5) .
C31 N21 Zr1 125.8(4) .
C22 N21 Zr1 116.5(3) .
C23 C22 C27 120.8(6) .
C23 C22 N21 120.5(6) .
C27 C22 N21 118.7(6) .
C22 C23 C24 118.6(7) .
C22 C23 H23 120.7 .
C24 C23 H23 120.7 .
C25 C24 C23 120.4(7) .
C25 C24 H24 119.8 .
C23 C24 H24 119.8 .
C24 C25 C26 120.6(7) .
C24 C25 H25 119.7 .
C26 C25 H25 119.7 .
C27 C26 C25 118.9(7) .
C27 C26 H26 120.6 .
C25 C26 H26 120.6 .
C26 C27 C22 120.8(7) .
C26 C27 H27 119.6 .
C22 C27 H27 119.6 .
N21 C31 C33 122.9(5) .
N21 C31 C38 121.3(5) .
C33 C31 C38 115.7(5) .
C47 C33 C34 119.1(5) .
C47 C33 C31 121.9(5) .
C34 C33 C31 118.9(5) .
C35 C34 C33 120.6(6) .
C35 C34 H34 119.7 .
C33 C34 H34 119.7 .
C34 C35 C36 120.4(6) .
C34 C35 H35 119.8 .
C36 C35 H35 119.8 .
C37 C36 C35 119.0(6) .
C37 C36 H36 120.5 .
C35 C36 H36 120.5 .
C36 C37 C47 120.8(6) .
C36 C37 H37 119.6 .
C47 C37 H37 119.6 .
C31 C38 C42 114.2(5) .
C31 C38 H38A 108.7 .
C42 C38 H38A 108.7 .
C31 C38 H38B 108.7 .
C42 C38 H38B 108.7 .
H38A C38 H38B 107.6 .
C42 O41 Zr1 143.8(4) .
O41 C42 C44 108.5(5) .
O41 C42 C43 107.7(5) .
C44 C42 C43 109.0(5) .
O41 C42 C38 112.7(5) .
C44 C42 C38 107.8(5) .
C43 C42 C38 111.0(5) .
F43 C43 F41 107.6(5) .
F43 C43 F42 106.7(5) .
F41 C43 F42 106.3(5) .
F43 C43 C42 112.5(5) .
F41 C43 C42 111.0(5) .
F42 C43 C42 112.5(5) .
F46 C44 F45 106.2(5) .
F46 C44 F44 105.6(5) .
F45 C44 F44 106.2(5) .
F46 C44 C42 111.4(5) .
F45 C44 C42 114.0(6) .
F44 C44 C42 112.9(5) .
C37 C47 C33 120.1(6) .
C37 C47 H47 120 .
C33 C47 H47 120 .
C62 C61 Zr1 111.0(4) .
C62 C61 H61A 109.4 .
Zr1 C61 H61A 109.4 .
C62 C61 H61B 109.4 .
Zr1 C61 H61B 109.4 .
H61A C61 H61B 108 .
C63 C62 C67 117.4(6) .
C63 C62 C61 120.8(6) .
C67 C62 C61 121.8(6) .
C62 C63 C64 121.2(6) .
C62 C63 H63 119.4 .
C64 C63 H63 119.4 .
C65 C64 C63 120.5(7) .
C65 C64 H64 119.8 .
C63 C64 H64 119.8 .
C66 C65 C64 119.7(7) .
C66 C65 H65 120.2 .
C64 C65 H65 120.2 .
C65 C66 C67 120.3(7) .
C65 C66 H66 119.9 .
C67 C66 H66 119.9 .
C66 C67 C62 120.9(7) .
C66 C67 H67 119.5 .
C62 C67 H67 119.5 .
C81 N71 C72 118.0(5) .
C81 N71 Zr1 126.0(4) .
C72 N71 Zr1 115.3(4) .
C77 C72 C73 121.6(7) .
C77 C72 N71 120.1(7) .
C73 C72 N71 118.2(6) .
C72 C73 C74 117.8(9) .
C72 C73 H73 121.1 .
C74 C73 H73 121.1 .
C75 C74 C73 121.3(10) .
C75 C74 H74 119.4 .
C73 C74 H74 119.4 .
C76 C75 C74 118.6(9) .
C76 C75 H75 120.7 .
C74 C75 H75 120.7 .
C75 C76 C77 121.2(10) .
C75 C76 H76 119.4 .
C77 C76 H76 119.4 .
C72 C77 C76 119.6(10) .
C72 C77 H77 120.2 .
C76 C77 H77 120.2 .
N71 C81 C82 125.2(6) .
N71 C81 C88 119.5(5) .
C82 C81 C88 115.2(5) .
C83 C82 C87 119.4(5) .
C83 C82 C81 120.6(6) .
C87 C82 C81 119.9(6) .
C82 C83 C84 120.1(6) .
C82 C83 H83 120 .
C84 C83 H83 120 .
C85 C84 C83 119.7(6) .
C85 C84 H84 120.1 .
C83 C84 H84 120.1 .
C86 C85 C84 120.4(6) .
C86 C85 H85 119.8 .
C84 C85 H85 119.8 .
C85 C86 C87 121.1(7) .
C85 C86 H86 119.5 .
C87 C86 H86 119.5 .
C86 C87 C82 119.3(6) .
C86 C87 H87 120.4 .
C82 C87 H87 120.4 .
C81 C88 C92 114.6(5) .
C81 C88 H88A 108.6 .
C92 C88 H88A 108.6 .
C81 C88 H88B 108.6 .
C92 C88 H88B 108.6 .
H88A C88 H88B 107.6 .
C92 O91 Zr1 143.3(4) .
O91 C92 C93 107.8(5) .
O91 C92 C94 108.3(5) .
C93 C92 C94 110.2(5) .
O91 C92 C88 112.4(5) .
C93 C92 C88 107.6(5) .
C94 C92 C88 110.3(5) .
F91 C93 F92 107.6(5) .
F91 C93 F93 107.5(6) .
F92 C93 F93 105.7(5) .
F91 C93 C92 111.9(5) .
F92 C93 C92 111.7(6) .
F93 C93 C92 112.2(5) .
F96 C94 F95 107.9(5) .
F96 C94 F94 106.5(5) .
F95 C94 F94 107.4(5) .
F96 C94 C92 110.5(5) .
F95 C94 C92 112.1(5) .
F94 C94 C92 112.2(5) .
C11A C10A H10A 109.5 .
C11A C10A H10B 109.5 .
H10A C10A H10B 109.5 .
C11A C10A H10C 109.5 .
H10A C10A H10C 109.5 .
H10B C10A H10C 109.5 .
C10A C11A C12A 118.6(10) .
C10A C11A C13A 122.0(11) .
C12A C11A C13A 119.4(8) .
C13A C12A C11A 120.7(8) 2_575
C13A C12A H12A 119.6 2_575
C11A C12A H12A 119.6 .
C12A C13A C11A 119.9(8) 2_575
C12A C13A H13A 120.1 2_575
C11A C13A H13A 120.1 .
C202 C201 H20A 109.5 .
C202 C201 H20B 109.5 .
H20A C201 H20B 109.5 .
C202 C201 H20C 109.5 .
H20A C201 H20C 109.5 .
H20B C201 H20C 109.5 .
C207 C202 C203 117.9(7) .
C207 C202 C201 121.4(6) .
C203 C202 C201 120.7(7) .
C202 C203 C204 120.1(7) .
C202 C203 H203 120 .
C204 C203 H203 120 .
C205 C204 C203 120.3(6) .
C205 C204 H204 119.9 .
C203 C204 H204 119.9 .
C204 C205 C206 120.4(7) .
C204 C205 H205 119.8 .
C206 C205 H205 119.8 .
C207 C206 C205 119.3(7) .
C207 C206 H206 120.3 .
C205 C206 H206 120.3 .
C206 C207 C202 122.1(7) .
C206 C207 H207 118.9 .
C202 C207 H207 118.9 .

loop_
_geom_bond_atom_site_label_1
_geom_bond_atom_site_label_2
_geom_bond_distance
_geom_bond_site_symmetry_2
Zr1 O91 2.001(4) .
Zr1 O41 2.006(4) .
Zr1 C61 2.297(6) .
Zr1 C11 2.305(6) .
Zr1 N21 2.462(5) .
Zr1 N71 2.483(4) .
C11 C12 1.491(8) .
C11 H11A 0.99 .
C11 H11B 0.99 .
C12 C17 1.394(9) .
C12 C13 1.399(8) .
C13 C14 1.391(8) .
C13 H13 0.95 .
C14 C15 1.379(9) .
C14 H14 0.95 .
C15 C16 1.390(9) .
C15 H15 0.95 .
C16 C17 1.399(8) .
C16 H16 0.95 .
C17 H17 0.95 .
N21 C31 1.292(7) .
N21 C22 1.450(8) .
C22 C23 1.379(9) .
C22 C27 1.385(9) .
C23 C24 1.396(9) .
C23 H23 0.95 .
C24 C25 1.383(11) .
C24 H24 0.95 .
C25 C26 1.388(10) .
C25 H25 0.95 .
C26 C27 1.377(9) .
C26 H26 0.95 .
C27 H27 0.95 .
C31 C33 1.486(8) .
C31 C38 1.512(8) .
C33 C47 1.391(8) .
C33 C34 1.400(9) .
C34 C35 1.374(9) .
C34 H34 0.95 .
C35 C36 1.399(9) .
C35 H35 0.95 .
C36 C37 1.386(9) .
C36 H36 0.95 .
C37 C47 1.388(8) .
C37 H37 0.95 .
C38 C42 1.547(8) .
C38 H38A 0.99 .
C38 H38B 0.99 .
O41 C42 1.358(6) .
C42 C44 1.529(9) .
C42 C43 1.539(9) .
C43 F43 1.334(7) .
C43 F41 1.335(7) .
C43 F42 1.341(7) .
C44 F46 1.334(8) .
C44 F45 1.335(7) .
C44 F44 1.350(7) .
C47 H47 0.95 .
C61 C62 1.489(8) .
C61 H61A 0.99 .
C61 H61B 0.99 .
C62 C63 1.374(10) .
C62 C67 1.416(9) .
C63 C64 1.392(9) .
C63 H63 0.95 .
C64 C65 1.383(9) .
C64 H64 0.95 .
C65 C66 1.364(11) .
C65 H65 0.95 .
C66 C67 1.390(9) .
C66 H66 0.95 .
C67 H67 0.95 .
N71 C81 1.290(7) .
N71 C72 1.465(8) .
C72 C77 1.358(10) .
C72 C73 1.393(10) .
C73 C74 1.406(11) .
C73 H73 0.95 .
C74 C75 1.387(15) .
C74 H74 0.95 .
C75 C76 1.377(16) .
C75 H75 0.95 .
C76 C77 1.391(11) .
C76 H76 0.95 .
C77 H77 0.95 .
C81 C82 1.491(8) .
C81 C88 1.510(8) .
C82 C83 1.380(9) .
C82 C87 1.411(9) .
C83 C84 1.405(8) .
C83 H83 0.95 .
C84 C85 1.381(10) .
C84 H84 0.95 .
C85 C86 1.362(10) .
C85 H85 0.95 .
C86 C87 1.387(8) .
C86 H86 0.95 .
C87 H87 0.95 .
C88 C92 1.544(8) .
C88 H88A 0.99 .
C88 H88B 0.99 .
O91 C92 1.362(7) .
C92 C93 1.540(9) .
C92 C94 1.542(8) .
C93 F91 1.311(8) .
C93 F92 1.341(7) .
C93 F93 1.350(7) .
C94 F96 1.325(8) .
C94 F95 1.332(7) .
C94 F94 1.339(7) .
C10A C11A 1.362(15) .
C10A H10A 0.98 .
C10A H10B 0.98 .
C10A H10C 0.98 .
C11A C12A 1.385(12) .
C11A C13A 1.394(11) .
C12A C13A 1.379(12) 2_575
C12A H12A 0.95 .
C13A C12A 1.379(12) 2_575
C13A H13A 0.95 .
C201 C202 1.505(10) .
C201 H20A 0.98 .
C201 H20B 0.98 .
C201 H20C 0.98 .
C202 C207 1.387(10) .
C202 C203 1.396(9) .
C203 C204 1.403(10) .
C203 H203 0.95 .
C204 C205 1.366(10) .
C204 H204 0.95 .
C205 C206 1.381(10) .
C205 H205 0.95 .
C206 C207 1.377(10) .
C206 H206 0.95 .
C207 H207 0.95 .

loop_
_geom_torsion_atom_site_label_1
_geom_torsion_atom_site_label_2
_geom_torsion_atom_site_label_3
_geom_torsion_atom_site_label_4
_geom_torsion
_geom_torsion_site_symmetry_4
O91 Zr1 C11 C12 -87.2(4) .
O41 Zr1 C11 C12 -2.6(5) .
C61 Zr1 C11 C12 132.3(4) .
N21 Zr1 C11 C12 64.7(4) .
N71 Zr1 C11 C12 -160.5(4) .
Zr1 C11 C12 C17 66.3(6) .
Zr1 C11 C12 C13 -110.5(6) .
C17 C12 C13 C14 -2.8(9) .
C11 C12 C13 C14 174.0(6) .
C12 C13 C14 C15 2.8(9) .
C13 C14 C15 C16 0.1(9) .
C14 C15 C16 C17 -2.8(9) .
C13 C12 C17 C16 0.2(9) .
C11 C12 C17 C16 -176.8(6) .
C15 C16 C17 C12 2.6(9) .
O91 Zr1 N21 C31 -12.9(7) .
O41 Zr1 N21 C31 28.9(5) .
C61 Zr1 N21 C31 127.4(5) .
C11 Zr1 N21 C31 -96.1(5) .
N71 Zr1 N21 C31 -164.8(4) .
O91 Zr1 N21 C22 177.2(4) .
O41 Zr1 N21 C22 -141.0(5) .
C61 Zr1 N21 C22 -42.5(5) .
C11 Zr1 N21 C22 94.0(5) .
N71 Zr1 N21 C22 25.3(5) .
C31 N21 C22 C23 123.3(6) .
Zr1 N21 C22 C23 -65.8(7) .
C31 N21 C22 C27 -59.5(8) .
Zr1 N21 C22 C27 111.3(5) .
C27 C22 C23 C24 0.9(9) .
N21 C22 C23 C24 178.0(6) .
C22 C23 C24 C25 -1.0(10) .
C23 C24 C25 C26 0.9(10) .
C24 C25 C26 C27 -0.7(10) .
C25 C26 C27 C22 0.6(9) .
C23 C22 C27 C26 -0.7(9) .
N21 C22 C27 C26 -177.9(5) .
C22 N21 C31 C33 -15.7(9) .
Zr1 N21 C31 C33 174.4(4) .
C22 N21 C31 C38 168.7(6) .
Zr1 N21 C31 C38 -1.2(8) .
N21 C31 C33 C47 128.2(6) .
C38 C31 C33 C47 -56.0(8) .
N21 C31 C33 C34 -56.2(8) .
C38 C31 C33 C34 119.6(6) .
C47 C33 C34 C35 0.0(9) .
C31 C33 C34 C35 -175.7(6) .
C33 C34 C35 C36 -0.1(10) .
C34 C35 C36 C37 -1.2(10) .
C35 C36 C37 C47 2.6(9) .
N21 C31 C38 C42 -45.8(8) .
C33 C31 C38 C42 138.3(5) .
O91 Zr1 O41 C42 136.0(7) .
C61 Zr1 O41 C42 -103.2(7) .
C11 Zr1 O41 C42 45.4(7) .
N21 Zr1 O41 C42 -25.4(6) .
N71 Zr1 O41 C42 175.9(5) .
Zr1 O41 C42 C44 -127.0(6) .
Zr1 O41 C42 C43 115.2(6) .
Zr1 O41 C42 C38 -7.6(9) .
C31 C38 C42 O41 52.6(7) .
C31 C38 C42 C44 172.3(5) .
C31 C38 C42 C43 -68.4(6) .
O41 C42 C43 F43 55.7(7) .
C44 C42 C43 F43 -61.8(6) .
C38 C42 C43 F43 179.6(5) .
O41 C42 C43 F41 -64.9(6) .
C44 C42 C43 F41 177.6(5) .
C38 C42 C43 F41 59.0(6) .
O41 C42 C43 F42 176.2(5) .
C44 C42 C43 F42 58.7(7) .
C38 C42 C43 F42 -60.0(7) .
O41 C42 C44 F46 57.5(7) .
C43 C42 C44 F46 174.5(5) .
C38 C42 C44 F46 -64.9(6) .
O41 C42 C44 F45 -62.6(7) .
C43 C42 C44 F45 54.4(7) .
C38 C42 C44 F45 175.0(5) .
O41 C42 C44 F44 176.1(5) .
C43 C42 C44 F44 -66.9(7) .
C38 C42 C44 F44 53.7(7) .
C36 C37 C47 C33 -2.7(9) .
C34 C33 C47 C37 1.3(9) .
C31 C33 C47 C37 176.9(6) .
O91 Zr1 C61 C62 -3.0(5) .
O41 Zr1 C61 C62 -88.5(4) .
C11 Zr1 C61 C62 129.2(4) .
N21 Zr1 C61 C62 -162.3(5) .
N71 Zr1 C61 C62 62.3(4) .
Zr1 C61 C62 C63 70.5(7) .
Zr1 C61 C62 C67 -107.7(6) .
C67 C62 C63 C64 0.4(9) .
C61 C62 C63 C64 -177.8(6) .
C62 C63 C64 C65 0.3(10) .
C63 C64 C65 C66 -0.4(10) .
C64 C65 C66 C67 -0.3(10) .
C65 C66 C67 C62 1.1(10) .
C63 C62 C67 C66 -1.2(9) .
C61 C62 C67 C66 177.1(6) .
O91 Zr1 N71 C81 29.3(5) .
O41 Zr1 N71 C81 -12.1(7) .
C61 Zr1 N71 C81 -96.8(5) .
C11 Zr1 N71 C81 126.3(5) .
N21 Zr1 N71 C81 -164.1(5) .
O91 Zr1 N71 C72 -140.7(5) .
O41 Zr1 N71 C72 177.8(4) .
C61 Zr1 N71 C72 93.1(5) .
C11 Zr1 N71 C72 -43.7(4) .
N21 Zr1 N71 C72 25.8(5) .
C81 N71 C72 C77 123.6(7) .
Zr1 N71 C72 C77 -65.5(6) .
C81 N71 C72 C73 -60.8(8) .
Zr1 N71 C72 C73 110.1(5) .
C77 C72 C73 C74 -1.3(10) .
N71 C72 C73 C74 -176.8(6) .
C72 C73 C74 C75 1.1(11) .
C73 C74 C75 C76 0.0(12) .
C74 C75 C76 C77 -0.9(12) .
C73 C72 C77 C76 0.4(10) .
N71 C72 C77 C76 175.9(6) .
C75 C76 C77 C72 0.8(11) .
C72 N71 C81 C82 -10.5(9) .
Zr1 N71 C81 C82 179.7(4) .
C72 N71 C81 C88 172.1(5) .
Zr1 N71 C81 C88 2.2(8) .
N71 C81 C82 C83 131.9(7) .
C88 C81 C82 C83 -50.5(8) .
N71 C81 C82 C87 -51.5(9) .
C88 C81 C82 C87 126.1(6) .
C87 C82 C83 C84 1.5(10) .
C81 C82 C83 C84 178.1(6) .
C82 C83 C84 C85 -1.2(11) .
C83 C84 C85 C86 -0.7(12) .
C84 C85 C86 C87 2.4(12) .
C85 C86 C87 C82 -2.1(11) .
C83 C82 C87 C86 0.2(10) .
C81 C82 C87 C86 -176.5(6) .
N71 C81 C88 C92 -49.8(8) .
C82 C81 C88 C92 132.4(5) .
O41 Zr1 O91 C92 128.1(7) .
C61 Zr1 O91 C92 35.8(7) .
C11 Zr1 O91 C92 -111.3(7) .
N21 Zr1 O91 C92 168.6(6) .
N71 Zr1 O91 C92 -33.0(6) .
Zr1 O91 C92 C93 -117.1(6) .
Zr1 O91 C92 C94 123.6(6) .
Zr1 O91 C92 C88 1.4(9) .
C81 C88 C92 O91 51.9(7) .
C81 C88 C92 C93 170.5(5) .
C81 C88 C92 C94 -69.2(6) .
O91 C92 C93 F91 53.4(7) .
C94 C92 C93 F91 171.5(5) .
C88 C92 C93 F91 -68.1(6) .
O91 C92 C93 F92 -67.2(7) .
C94 C92 C93 F92 50.8(7) .
C88 C92 C93 F92 171.2(5) .
O91 C92 C93 F93 174.3(5) .
C94 C92 C93 F93 -67.6(7) .
C88 C92 C93 F93 52.8(7) .
O91 C92 C94 F96 -66.4(6) .
C93 C92 C94 F96 175.8(5) .
C88 C92 C94 F96 57.1(6) .
O91 C92 C94 F95 173.2(5) .
C93 C92 C94 F95 55.4(7) .
C88 C92 C94 F95 -63.3(7) .
O91 C92 C94 F94 52.3(7) .
C93 C92 C94 F94 -65.5(7) .
C88 C92 C94 F94 175.8(5) .
C10A C11A C12A C13A -179.7(10) 2_575
C13A C11A C12A C13A -0.3(14) 2_575
C10A C11A C13A C12A 179.7(10) 2_575
C12A C11A C13A C12A 0.3(14) 2_575
C207 C202 C203 C204 1.3(10) .
C201 C202 C203 C204 -179.4(7) .
C202 C203 C204 C205 -0.8(11) .
C203 C204 C205 C206 0.0(11) .
C204 C205 C206 C207 0.4(12) .
C205 C206 C207 C202 0.1(12) .
C203 C202 C207 C206 -1.0(11) .
C201 C202 C207 C206 179.8(7) .
